data_7702654
loop_
_publ_author_name
'Mohamadou, Aminou'
'G\~A&#x00A9;rard, Christian'

_publ_section_title
;
 Synthesis and characterisation of zinc(ii) complexes of tripodal N7
 ligands involving pyridine and amine or amide nitrogen donors. Crystal
 structure of a zinc(ii) complex
;
_journal_issue 22
_journal_name_full 'Journal of the Chemical Society, Dalton Transactions'
_journal_page_first 3320
_journal_paper_doi 10.1039/b104777a
_journal_year 2001
_chemical_formula_moiety 'C24 H33 Cl2 N7 O8 Zn'
_chemical_formula_sum 'C24 H33 Cl2 N7 O8 Zn'
_chemical_formula_weight 683.85
_space_group_IT_number 14
_space_group_name_Hall '-P 2ybc'
_space_group_name_H-M_alt 'P 1 21/c 1'
_symmetry_cell_setting monoclinic
_symmetry_space_group_name_Hall '-P 2ybc'
_symmetry_space_group_name_H-M 'P 1 21/c 1'
_cell_angle_alpha 90
_cell_angle_beta 103.543(5)
_cell_angle_gamma 90
_cell_formula_units_Z 4
_cell_length_a 9.9115(2)
_cell_length_b 16.1184(3)
_cell_length_c 19.2407(5)
_cell_measurement_temperature 294
_cell_volume 2988.38(13)
_computing_publication_material CIFGEN_IN_OpenMoleN_(_1997)
_computing_structure_refinement LSFM_OpenMoleN_(_1997)
_computing_structure_solution Direct_methods_(SIR,_Burla_et_al.,_1989)
_diffrn_ambient_temperature 294
_diffrn_measurement_details
;
12287 reflections were collected using program Collect
("Collect" Data collection software, Nonius B.V., 1998)
The conditions were as follow : crystal to detector distance ==  35. mm.
Scan angle ==  2.0 deg 1 scans of   30 sec per frame.
Data collection was divided into  2 set(s)
with the following starting angles and number of frames :

Set 1 Theta ==    5.90 Omega ==    0.00 Kappa ==    0.00   90 frames
Set 2 Theta ==   -5.90 Kappa == -164.00 Phi   ==    0.00   19 frames
Friedel pairs were averaged. Internal R == 0.04
;
_diffrn_measurement_device_type KappaCCD
_diffrn_measurement_method '\p scans'
_diffrn_radiation_monochromator graphite
_diffrn_radiation_type Mo-K\a
_diffrn_radiation_wavelength 0.71073
_diffrn_reflns_av_R_equivalents 0.040
_diffrn_reflns_av_sigmaI/netI 0.333
_diffrn_reflns_limit_h_max 12
_diffrn_reflns_limit_h_min -12
_diffrn_reflns_limit_k_max 16
_diffrn_reflns_limit_k_min -20
_diffrn_reflns_limit_l_max 24
_diffrn_reflns_limit_l_min -24
_diffrn_reflns_number 12287
_diffrn_reflns_theta_max 27.46
_diffrn_reflns_theta_min 2.5
_diffrn_source xray_tube
_diffrn_standards_decay_% 0
_exptl_absorpt_coefficient_mu 1.059
_exptl_absorpt_correction_T_max '? =='
_exptl_absorpt_correction_type none
_exptl_crystal_colour colorless
_exptl_crystal_density_diffrn 1.52
_exptl_crystal_density_method none
_exptl_crystal_description prism
_exptl_crystal_F_000 1416
_exptl_crystal_size_max 0.20
_exptl_crystal_size_mid 0.16
_exptl_crystal_size_min 0.14
_refine_diff_density_max 0.677
_refine_diff_density_min -0.505
_refine_ls_extinction_method none
_refine_ls_goodness_of_fit_all 2.485
_refine_ls_goodness_of_fit_ref 1.270
_refine_ls_hydrogen_treatment noref
_refine_ls_matrix_type full
_refine_ls_number_constraints 0
_refine_ls_number_parameters 379
_refine_ls_number_reflns 3876
_refine_ls_number_restraints 0
_refine_ls_R_factor_all 0.085
_refine_ls_R_factor_gt 0.047
_refine_ls_shift/esd_mean 0.000
_refine_ls_shift/su_max 0.003
_refine_ls_structure_factor_coef F
_refine_ls_weighting_scheme sigma
_refine_ls_wR_factor_all 0.132
_refine_ls_wR_factor_ref 0.070
_reflns_number_gt 3876
_reflns_number_total 7072
_reflns_threshold_expression >3.0\s(I)
_cod_data_source_file b104777a.txt
_cod_data_source_block 'global_for_complex_[ZnTPAA](ClO4)2_1.'
_cod_original_cell_volume 2988.4(1)
_cod_database_code 7702654

loop_
_symmetry_equiv_pos_as_xyz
x,y,z
-x,1/2+y,1/2-z
-x,-y,-z
+x,1/2-y,1/2+z

loop_
_atom_site_label
_atom_site_fract_x
_atom_site_fract_y
_atom_site_fract_z
_atom_site_U_iso_or_equiv
_atom_site_adp_type
_atom_site_calc_flag
_atom_site_calc_attached_atom
_atom_site_type_symbol
ZN 0.24781(4) 0.22260(2) 0.62118(2) 0.0381(2) Uani ? ? Zn
N1 0.3125(3) 0.3194(2) 0.5576(2) 0.051(2) Uani ? ? N
C1 0.1922(5) 0.3765(2) 0.5382(3) 0.062(3) Uani ? ? C
C2 0.1394(4) 0.3951(2) 0.6038(3) 0.057(2) Uani ? ? C
N2 0.0956(3) 0.3172(2) 0.6338(2) 0.047(2) Uani ? ? N
C3 0.0717(5) 0.3318(3) 0.7057(3) 0.070(3) Uani ? ? C
C4 -0.0002(4) 0.2622(3) 0.7319(2) 0.059(2) Uani ? ? C
N3 -0.0877(4) 0.2173(2) 0.6830(2) 0.062(2) Uani ? ? N
C5 -0.1573(5) 0.1563(3) 0.7070(3) 0.079(3) Uani ? ? C
C6 -0.1448(5) 0.1411(4) 0.7781(3) 0.103(4) Uani ? ? C
C7 -0.0544(7) 0.1864(5) 0.8273(3) 0.110(4) Uani ? ? C
C8 0.0193(6) 0.2491(4) 0.8039(3) 0.087(3) Uani ? ? C
C9 0.4381(5) 0.3635(3) 0.5990(3) 0.067(3) Uani ? ? C
C10 0.5190(4) 0.3121(3) 0.6628(3) 0.064(3) Uani ? ? C
N4 0.4226(3) 0.2748(2) 0.7008(2) 0.048(2) Uani ? ? N
C11 0.4830(5) 0.2095(3) 0.7521(3) 0.063(3) Uani ? ? C
C12 0.3752(4) 0.1481(2) 0.7624(2) 0.050(2) Uani ? ? C
N5 0.2630(3) 0.1395(2) 0.7085(2) 0.043(2) Uani ? ? N
C13 0.1699(4) 0.0828(2) 0.7144(2) 0.055(2) Uani ? ? C
C14 0.1850(5) 0.0324(3) 0.7741(3) 0.082(3) Uani ? ? C
C15 0.2969(5) 0.0417(3) 0.8291(3) 0.077(3) Uani ? ? C
C16 0.3941(5) 0.0998(3) 0.8234(2) 0.067(3) Uani ? ? C
C17 0.3413(5) 0.2785(2) 0.4929(2) 0.069(3) Uani ? ? C
C18 0.4330(5) 0.2042(3) 0.5133(3) 0.076(3) Uani ? ? C
N6 0.3803(3) 0.1477(2) 0.5621(2) 0.049(2) Uani ? ? N
C19 0.2937(4) 0.0795(2) 0.5240(2) 0.061(2) Uani ? ? C
C20 0.1440(4) 0.1030(2) 0.4980(2) 0.046(2) Uani ? ? C
N7 0.0895(3) 0.1536(2) 0.5391(2) 0.045(2) Uani ? ? N
C21 -0.0477(4) 0.1701(2) 0.5186(2) 0.053(2) Uani ? ? C
C22 -0.1316(5) 0.1388(2) 0.4580(2) 0.058(2) Uani ? ? C
C23 -0.0760(5) 0.0887(3) 0.4151(2) 0.063(3) Uani ? ? C
C24 0.0641(5) 0.0695(2) 0.4349(2) 0.056(2) Uani ? ? C
CL1 0.5646(1) -0.04629(7) 0.67334(6) 0.0634(6) Uani ? ? Cl
O1 0.5928(4) 0.0175(2) 0.6310(2) 0.116(3) Uani ? ? O
O2 0.6353(6) -0.1177(3) 0.6619(3) 0.151(4) Uani ? ? O
O3 0.4223(4) -0.0641(4) 0.6578(3) 0.159(4) Uani ? ? O
O4 0.6097(5) -0.0305(3) 0.7473(2) 0.122(3) Uani ? ? O
CL2 -0.2616(1) 0.37826(6) 0.48930(6) 0.0581(6) Uani ? ? Cl
O5 -0.1444(4) 0.4022(3) 0.4665(2) 0.126(3) Uani ? ? O
O6 -0.3248(5) 0.3081(2) 0.4537(3) 0.119(3) Uani ? ? O
O7 -0.3640(4) 0.4409(2) 0.4824(2) 0.088(2) Uani ? ? O
O8 -0.2188(4) 0.3581(4) 0.5620(2) 0.145(3) Uani ? ? O
H1 0.1206 0.3511 0.5031 0.0864 Uiso calc C1 H
H2 0.2200 0.4266 0.5196 0.0864 Uiso calc C1 H
H3 0.0623 0.4317 0.5914 0.0810 Uiso calc C2 H
H4 0.2112 0.4207 0.6387 0.0810 Uiso calc C2 H
H5 0.0168 0.3804 0.7041 0.0911 Uiso calc C3 H
H6 0.1589 0.3400 0.7382 0.0911 Uiso calc C3 H
H7 -0.2177 0.1222 0.6730 0.1076 Uiso calc C5 H
H8 -0.1992 0.0991 0.7930 0.1319 Uiso calc C6 H
H9 -0.0419 0.1754 0.8769 0.1513 Uiso calc C7 H
H10 0.0823 0.2824 0.8372 0.1149 Uiso calc C8 H
H11 0.4098 0.4141 0.6166 0.0866 Uiso calc C9 H
H12 0.4976 0.3750 0.5681 0.0866 Uiso calc C9 H
H13 0.5820 0.3472 0.6944 0.0875 Uiso calc C10 H
H14 0.5692 0.2695 0.6457 0.0875 Uiso calc C10 H
H15 0.5237 0.2345 0.7968 0.0895 Uiso calc C11 H
H16 0.5524 0.1811 0.7348 0.0895 Uiso calc C11 H
H17 0.0899 0.0763 0.6764 0.0706 Uiso calc C13 H
H18 0.1170 -0.0084 0.7764 0.1052 Uiso calc C14 H
H19 0.3079 0.0085 0.8708 0.1020 Uiso calc C15 H
H20 0.4743 0.1071 0.8611 0.0917 Uiso calc C16 H
H21 0.3861 0.3170 0.4684 0.0893 Uiso calc C17 H
H22 0.2561 0.2614 0.4624 0.0893 Uiso calc C17 H
H23 0.5234 0.2224 0.5366 0.0945 Uiso calc C18 H
H24 0.4372 0.1745 0.4712 0.0945 Uiso calc C18 H
H25 0.2997 0.0337 0.5556 0.0811 Uiso calc C19 H
H26 0.3288 0.0639 0.4840 0.0811 Uiso calc C19 H
H27 -0.0876 0.2053 0.5479 0.0709 Uiso calc C21 H
H28 -0.2278 0.1517 0.4459 0.0798 Uiso calc C22 H
H29 -0.1325 0.0672 0.3721 0.0893 Uiso calc C23 H
H30 0.1048 0.0341 0.4060 0.0770 Uiso calc C24 H

loop_
_atom_site_aniso_label
_atom_site_aniso_U_11
_atom_site_aniso_U_22
_atom_site_aniso_U_33
_atom_site_aniso_U_12
_atom_site_aniso_U_13
_atom_site_aniso_U_23
_atom_site_aniso_type_symbol
ZN 0.0393(2) 0.0380(2) 0.0369(2) -0.0031(2) 0.0050(2) 0.0011(2) Zn
N1 0.053(2) 0.047(1) 0.054(2) -0.005(1) 0.011(2) 0.007(2) N
C1 0.064(3) 0.045(2) 0.083(3) -0.003(2) 0.004(2) 0.019(2) C
C2 0.055(2) 0.040(2) 0.086(3) 0.004(2) 0.004(2) 0.003(2) C
N2 0.049(2) 0.041(1) 0.051(2) 0.004(1) 0.008(2) -0.006(1) N
C3 0.067(3) 0.068(2) 0.074(3) 0.003(2) 0.015(2) -0.026(2) C
C4 0.050(2) 0.072(2) 0.056(2) 0.006(2) 0.021(2) -0.016(2) C
N3 0.050(2) 0.076(2) 0.064(2) -0.002(2) 0.012(2) -0.001(2) N
C5 0.049(3) 0.091(3) 0.110(4) -0.009(2) 0.022(3) 0.003(3) C
C6 0.079(3) 0.139(4) 0.100(3) 0.007(3) 0.049(2) 0.039(3) C
C7 0.108(4) 0.181(6) 0.068(3) 0.016(5) 0.035(3) 0.009(4) C
C8 0.086(3) 0.124(4) 0.061(3) -0.001(3) 0.029(2) -0.022(3) C
C9 0.061(2) 0.059(2) 0.082(3) -0.017(2) 0.022(2) 0.005(2) C
C10 0.043(2) 0.071(2) 0.084(3) -0.010(2) 0.008(2) -0.005(3) C
N4 0.040(2) 0.056(2) 0.049(2) -0.008(1) -0.001(2) 0.000(2) N
C11 0.046(2) 0.089(3) 0.059(3) -0.002(2) -0.012(2) 0.002(2) C
C12 0.055(2) 0.055(2) 0.041(2) 0.015(2) 0.008(2) -0.001(2) C
N5 0.046(2) 0.043(1) 0.039(2) 0.005(1) 0.008(1) 0.002(1) N
C13 0.061(2) 0.046(2) 0.058(2) -0.002(2) 0.019(2) 0.004(2) C
C14 0.103(3) 0.055(2) 0.097(3) 0.000(2) 0.049(2) 0.017(2) C
C15 0.112(4) 0.070(2) 0.059(3) 0.018(3) 0.029(2) 0.023(2) C
C16 0.084(3) 0.084(3) 0.041(2) 0.027(2) 0.012(2) 0.007(2) C
C17 0.089(3) 0.069(3) 0.054(2) -0.010(2) 0.029(2) 0.010(2) C
C18 0.081(3) 0.081(3) 0.067(3) -0.004(2) 0.039(2) -0.003(2) C
N6 0.053(2) 0.053(2) 0.043(2) 0.000(1) 0.015(1) -0.001(1) N
C19 0.070(3) 0.051(2) 0.065(3) 0.009(2) 0.013(2) -0.005(2) C
C20 0.064(2) 0.036(2) 0.041(2) -0.001(2) 0.007(2) -0.002(2) C
N7 0.054(2) 0.041(1) 0.041(2) 0.000(1) 0.004(1) -0.006(1) N
C21 0.052(2) 0.047(2) 0.061(3) -0.005(2) 0.004(2) -0.012(2) C
C22 0.058(3) 0.055(2) 0.060(3) -0.004(2) -0.008(2) -0.005(2) C
C23 0.083(3) 0.059(2) 0.051(3) -0.010(2) -0.010(2) -0.013(2) C
C24 0.077(3) 0.052(2) 0.045(2) -0.000(2) 0.006(2) -0.010(2) C
CL1 0.0710(7) 0.0664(6) 0.0542(6) 0.0120(5) 0.0033(5) 0.0073(5) Cl
O1 0.122(3) 0.109(2) 0.119(3) -0.013(2) -0.000(3) 0.049(2) O
O2 0.249(5) 0.136(3) 0.101(3) 0.097(3) 0.031(3) 0.008(3) O
O3 0.085(3) 0.248(5) 0.190(5) -0.053(3) -0.029(3) 0.088(4) O
O4 0.164(4) 0.155(3) 0.071(3) 0.018(3) 0.005(3) -0.013(3) O
CL2 0.0456(5) 0.0564(5) 0.0762(7) 0.0033(4) 0.0148(5) 0.0097(5) Cl
O5 0.085(2) 0.170(3) 0.138(3) -0.025(2) 0.064(2) -0.021(3) O
O6 0.100(3) 0.069(2) 0.248(5) -0.002(2) 0.018(3) -0.041(3) O
O7 0.078(2) 0.069(2) 0.127(3) 0.014(2) 0.014(2) 0.016(2) O
O8 0.103(3) 0.281(5) 0.105(3) 0.073(3) 0.033(2) 0.086(3) O

loop_
_atom_type_symbol
_atom_type_scat_dispersion_real
_atom_type_scat_dispersion_imag
_atom_type_scat_source
C 0.002 0.002 International_Tables_Vol_IV_Table_2.3.1
H 0.000 0.000 International_Tables_Vol_IV_Table_2.3.1
Cl 0.132 0.159 International_Tables_Vol_IV_Table_2.3.1
N 0.004 0.003 International_Tables_Vol_IV_Table_2.3.1
O 0.008 0.006 International_Tables_Vol_IV_Table_2.3.1
Zn 0.222 1.431 International_Tables_Vol_IV_Table_2.3.1

loop_
_geom_angle_atom_site_label_1
_geom_angle_atom_site_label_2
_geom_angle_atom_site_label_3
_geom_angle
N1 ZN N2 82.2(1)
N1 ZN N4 80.2(1)
N1 ZN N5 157.3(1)
N1 ZN N6 79.5(1)
N1 ZN N7 102.1(1)
N2 ZN N4 96.1(1)
N2 ZN N5 105.8(1)
N2 ZN N6 156.2(1)
N2 ZN N7 92.1(1)
N4 ZN N5 78.0(1)
N4 ZN N6 95.7(1)
N4 ZN N7 171.7(1)
N5 ZN N6 96.8(1)
N5 ZN N7 98.7(1)
N6 ZN N7 77.0(1)
C1 N1 C9 111.1(3)
C1 N1 C17 111.3(4)
C9 N1 C17 111.0(4)
N1 C1 C2 109.3(4)
C1 C2 N2 110.3(3)
C2 N2 C3 110.7(4)
N2 C3 C4 113.2(4)
C3 C4 N3 117.2(5)
C3 C4 C8 119.8(5)
N3 C4 C8 122.9(5)
C4 N3 C5 117.2(5)
N3 C5 C6 122.7(6)
C5 C6 C7 119.5(7)
C6 C7 C8 118.7(7)
C4 C8 C7 118.9(6)
N1 C9 C10 112.5(3)
C9 C10 N4 109.9(4)
C10 N4 C11 114.8(4)
N4 C11 C12 111.7(4)
C11 C12 N5 116.9(4)
C11 C12 C16 121.5(5)
N5 C12 C16 121.5(4)
C12 N5 C13 118.3(4)
N5 C13 C14 122.3(5)
C13 C14 C15 119.6(5)
C14 C15 C16 118.6(5)
C12 C16 C15 119.7(5)
N1 C17 C18 111.0(4)
C17 C18 N6 111.9(4)
C18 N6 C19 113.0(4)
N6 C19 C20 113.1(3)
C19 C20 N7 117.6(4)
C19 C20 C24 120.6(4)
N7 C20 C24 121.8(4)
C20 N7 C21 117.8(4)
N7 C21 C22 123.3(4)
C21 C22 C23 119.1(5)
C22 C23 C24 119.3(4)
C20 C24 C23 118.7(4)
O1 CL1 O2 110.2(4)
O1 CL1 O3 111.1(3)
O1 CL1 O4 113.6(3)
O2 CL1 O3 108.4(5)
O2 CL1 O4 104.8(3)
O3 CL1 O4 108.5(4)
O5 CL2 O6 112.6(3)
O5 CL2 O7 114.0(3)
O5 CL2 O8 107.4(3)
O6 CL2 O7 107.7(3)
O6 CL2 O8 107.4(4)
O7 CL2 O8 107.6(3)

loop_
_geom_bond_atom_site_label_1
_geom_bond_atom_site_label_2
_geom_bond_distance
ZN N1 2.171(3)
ZN N2 2.198(3)
ZN N4 2.194(3)
ZN N5 2.126(3)
ZN N6 2.274(3)
ZN N7 2.243(3)
N1 C1 1.482(6)
N1 C9 1.492(6)
N1 C17 1.494(6)
C1 C2 1.506(7)
C2 N2 1.490(6)
N2 C3 1.476(6)
C3 C4 1.479(7)
C4 N3 1.334(6)
C4 C8 1.371(8)
N3 C5 1.343(7)
C5 C6 1.368(9)
C6 C7 1.35(1)
C7 C8 1.38(1)
C9 C10 1.540(7)
C10 N4 1.463(6)
N4 C11 1.471(6)
C11 C12 1.504(7)
C12 N5 1.339(5)
C12 C16 1.383(6)
N5 C13 1.322(5)
C13 C14 1.387(7)
C14 C15 1.349(8)
C15 C16 1.366(8)
C17 C18 1.499(7)
C18 N6 1.488(6)
N6 C19 1.479(6)
C19 C20 1.499(6)
C20 N7 1.335(5)
C20 C24 1.394(6)
N7 C21 1.351(5)
C21 C22 1.360(6)
C22 C23 1.360(7)
C23 C24 1.386(7)
CL1 O1 1.380(4)
CL1 O2 1.392(5)
CL1 O3 1.401(5)
CL1 O4 1.411(5)
CL2 O5 1.389(4)
CL2 O6 1.392(4)
CL2 O7 1.416(4)
CL2 O8 1.402(5)
